data_1568612
loop_
_publ_author_name
'Linde, Sif T.'
'Corti, Vasco'
'Lauridsen, Vibeke H.'
'Lamhauge, Johannes N.'
'J&#xf8;rgensen, Karl Anker'
'Rezayee, Nomaan M.'

_publ_section_title
;
 Atroposelective brominations to access chiral biaryl scaffolds using
 high-valent Pd-catalysis.
;
_journal_issue 13
_journal_name_full 'Chemical science'
_journal_page_first 3676
_journal_page_last 3681
_journal_paper_doi 10.1039/d2sc06131g
_journal_volume 14
_journal_year 2023
_chemical_absolute_configuration ad
_chemical_formula_moiety '0.57(C17 H16 Br2 O2)'
_chemical_formula_sum 'C9.714 H9.143 Br1.143 O1.143'
_chemical_formula_weight 235.50
_space_group_crystal_system orthorhombic
_space_group_IT_number 19
_space_group_name_Hall 'P 2ac 2ab'
_space_group_name_H-M_alt 'P 21 21 21'
_symmetry_Int_Tables_number 19
_audit_creation_date 2022-04-27
_audit_creation_method
;
Olex2 1.2
(compiled 2018.05.29 svn.r3508 for OlexSys, GUI svn.r5506)
;
_audit_update_record
;
2022-04-27 deposited with the CCDC.	2023-03-06 downloaded from the CCDC.
;
_cell_angle_alpha 90
_cell_angle_beta 90
_cell_angle_gamma 90
_cell_formula_units_Z 7
_cell_length_a 10.6752(2)
_cell_length_b 11.9710(4)
_cell_length_c 12.2865(4)
_cell_measurement_reflns_used 11138
_cell_measurement_temperature 100
_cell_measurement_theta_max 35.9100
_cell_measurement_theta_min 2.3610
_cell_volume 1570.13(8)
_computing_cell_refinement 'CrysAlisPro 1.171.41.98a (Rigaku OD, 2021)'
_computing_data_collection 'CrysAlisPro 1.171.41.98a (Rigaku OD, 2021)'
_computing_data_reduction 'CrysAlisPro 1.171.41.98a (Rigaku OD, 2021)'
_computing_molecular_graphics 'Olex2 (Dolomanov et al., 2009)'
_computing_publication_material 'Olex2 (Dolomanov et al., 2009)'
_computing_structure_refinement 'olex2.refine (Bourhis et al., 2015)'
_diffrn_ambient_temperature 100
_diffrn_detector 'CCD plate'
_diffrn_detector_area_resol_mean 10.3590
_diffrn_detector_type Atlas
_diffrn_measured_fraction_theta_full 1.0000
_diffrn_measured_fraction_theta_max 1.0000
_diffrn_measurement_details
;
List of Runs (angles in degrees, time in seconds):

  # Type    Start    End  Width  t~exp~   \w     \q     \k     \f   Frames
#--------------------------------------------------------------------------
  1  \w    -31.00  84.00   1.00    7.50    --   38.99 -86.00-159.00  115
  2  \w     84.00 130.00   1.00    7.50    --   38.99 110.00  43.00   46
  3  \w   -130.00 -84.00   1.00    7.50    --  -39.46-110.00 -51.00   46
  4  \w   -100.00 -37.00   1.00    7.50    --   -0.23 178.00-150.00   63
  5  \w     -6.00  56.00   1.00    7.50    --   -0.23-110.00 -51.00   62
  6  \w    -42.00  43.00   1.00    7.50    --   -0.23 -77.00-180.00   85
  7  \w     -5.00  42.00   1.00    7.50    --   38.99  77.00 -90.00   47
  8  \w     -5.00  42.00   1.00    7.50    --   38.99  77.00-180.00   47
  9  \w     -5.00  42.00   1.00    7.50    --   38.99  77.00  90.00   47
 10  \w   -140.00 -82.00   1.00    7.50    --  -39.46 -77.00 -30.00   58
 11  \w    -42.00  -8.00   1.00    7.50    --   -0.23 -77.00 120.00   34
;
_diffrn_measurement_device 'four-circle diffractometer'
_diffrn_measurement_device_type 'SuperNova, Single source at offset/far, Atlas'
_diffrn_measurement_method '\w scans'
_diffrn_orient_matrix_type 'CrysAlisPro convention (1999,Acta A55,543-557)'
_diffrn_orient_matrix_UB_11 0.0096886000
_diffrn_orient_matrix_UB_12 0.0577477000
_diffrn_orient_matrix_UB_13 0.0098326000
_diffrn_orient_matrix_UB_21 -0.0315884000
_diffrn_orient_matrix_UB_22 -0.0048446000
_diffrn_orient_matrix_UB_23 0.0505403000
_diffrn_orient_matrix_UB_31 0.0576911000
_diffrn_orient_matrix_UB_32 -0.0123440000
_diffrn_orient_matrix_UB_33 0.0260371000
_diffrn_radiation_monochromator mirror
_diffrn_radiation_probe x-ray
_diffrn_radiation_type 'Mo K\a'
_diffrn_radiation_wavelength 0.71073
_diffrn_reflns_av_R_equivalents 0.0813
_diffrn_reflns_av_unetI/netI 0.0901
_diffrn_reflns_limit_h_max 17
_diffrn_reflns_limit_h_min -18
_diffrn_reflns_limit_k_max 18
_diffrn_reflns_limit_k_min -20
_diffrn_reflns_limit_l_max 20
_diffrn_reflns_limit_l_min -19
_diffrn_reflns_number 26846
_diffrn_reflns_theta_full 28.2788
_diffrn_reflns_theta_max 28.28
_diffrn_reflns_theta_min 2.38
_diffrn_source 'micro-focus sealed X-ray tube'
_diffrn_source_type 'SuperNova (Mo) X-ray Source'
_exptl_absorpt_coefficient_mu 5.164
_exptl_absorpt_correction_T_max 1.00000
_exptl_absorpt_correction_T_min 1.00000
_exptl_absorpt_correction_type sphere
_exptl_absorpt_process_details
;
CrysAlisPro 1.171.41.98a (Rigaku Oxford Diffraction, 2021)
Spherical absorption correction
using equivalent radius and absorption coefficient.
Empirical absorption correction using spherical harmonics,
implemented in SCALE3 ABSPACK scaling algorithm.
;
_exptl_crystal_colour 'clear light colourless'
_exptl_crystal_colour_lustre clear
_exptl_crystal_colour_modifier light
_exptl_crystal_colour_primary colourless
_exptl_crystal_density_diffrn 1.7433
_exptl_crystal_description sphere
_exptl_crystal_F_000 814.2057
_exptl_crystal_size_max 0.2
_exptl_crystal_size_mid 0.2
_exptl_crystal_size_min 0.15
_exptl_crystal_size_rad 0.400
_refine_diff_density_max 0.9974
_refine_diff_density_min -0.8464
_refine_diff_density_rms 0.1245
_refine_ls_abs_structure_details 'Flack, H. D. (1983). Acta Cryst. A39, 876-881.'
_refine_ls_abs_structure_Flack -0.015(11)
_refine_ls_d_res_high 0.7501
_refine_ls_d_res_low 8.5741
_refine_ls_goodness_of_fit_ref 1.0319
_refine_ls_hydrogen_treatment constr
_refine_ls_matrix_type full
_refine_ls_number_constraints 26
_refine_ls_number_parameters 193
_refine_ls_number_reflns 3897
_refine_ls_number_restraints 0
_refine_ls_restrained_S_all 1.0319
_refine_ls_R_factor_all 0.0381
_refine_ls_R_factor_gt 0.0337
_refine_ls_shift/su_max 0.0000
_refine_ls_shift/su_mean 0.0000
_refine_ls_structure_factor_coef Fsqd
_refine_ls_weighting_details 'w=1/[\s^2^(Fo^2^)+(0.0290P)^2^+0.1374P] where P=(Fo^2^+2Fc^2^)/3'
_refine_ls_weighting_scheme calc
_refine_ls_wR_factor_gt 0.0674
_refine_ls_wR_factor_ref 0.0715
_reflns_Friedel_coverage 1.000
_reflns_limit_h_max 14
_reflns_limit_h_min -14
_reflns_limit_k_max 15
_reflns_limit_k_min -15
_reflns_limit_l_max 16
_reflns_limit_l_min -16
_reflns_number_gt 3619
_reflns_number_total 3897
_reflns_threshold_expression I>=2u(I)
_cod_data_source_file d2sc06131g2.cif
_cod_data_source_block MKT_NMR_01_03_2021_autored
_cod_depositor_comments 'Adding full bibliography for 1568611--1568612.cif.'
_cod_original_sg_symbol_Hall ' P 2ac 2ab'
_cod_database_code 1568612
_chemical_oxdiff_formula 'C11 H10 N O'
_reflns_odcompleteness_completeness 99.86
_reflns_odcompleteness_iscentric 1
_reflns_odcompleteness_theta 36.23
_olex2_refinement_description
;
1. Fixed Uiso
 At 1.2 times of:
  All C(H) groups
 At 1.5 times of:
  All C(H,H,H) groups
2.a Ternary CH refined with riding coordinates:
 C00G(H00G)
2.b Aromatic/amide H refined with riding coordinates:
 C007(H007), C00C(H00C), C00D(H00D), C00E(H00E), C00H(H00H), C00I(H00I)
2.c Idealised Me refined as rotating group:
 C00J(H00a,H00b,H00f), C00K(H00j,H00k,H00l), C00L(H00m,H00n,H00o)
;
_olex2_submission_special_instructions 'No special instructions were received'
_oxdiff_exptl_absorpt_empirical_details
;
Empirical correction (ABSPACK) includes:
- Absorption correction using spherical harmonics
- Frame scaling
;
_oxdiff_exptl_absorpt_empirical_full_max 2.004
_oxdiff_exptl_absorpt_empirical_full_min 0.616

loop_
_space_group_symop_id
_space_group_symop_operation_xyz
1 x,y,z
2 x+1/2,-y+1/2,-z
3 -x,y+1/2,-z+1/2
4 -x+1/2,-y,z+1/2

loop_
_atom_site_label
_atom_site_type_symbol
_atom_site_fract_x
_atom_site_fract_y
_atom_site_fract_z
_atom_site_U_iso_or_equiv
_atom_site_adp_type
_atom_site_occupancy
_atom_site_refinement_flags_posn
Br1 Br 0.18168(2) 0.32696(3) 0.61046(2) 0.01318(9) Uani 1.000000 .
Br Br 0.57330(3) 0.18115(3) 0.93915(3) 0.02092(10) Uani 1.000000 .
O003 O 0.14163(19) 0.4882(2) 0.7829(2) 0.0166(5) Uani 1.000000 .
O004 O 0.4372(2) 0.2348(2) 0.54257(19) 0.0225(6) Uani 1.000000 .
C005 C 0.3047(3) 0.3807(3) 0.7091(2) 0.0091(6) Uani 1.000000 .
C006 C 0.4297(3) 0.3421(3) 0.7075(2) 0.0089(6) Uani 1.000000 .
C007 C 0.3481(3) 0.4949(3) 0.8654(3) 0.0148(7) Uani 1.000000 .
H007 H 0.3213(3) 0.5460(3) 0.9198(3) 0.0178(9) Uiso 1.000000 R
C008 C 0.2635(3) 0.4565(3) 0.7870(3) 0.0131(7) Uani 1.000000 .
C009 C 0.7394(3) 0.4097(3) 0.7275(3) 0.0114(7) Uani 1.000000 .
C00A C 0.6500(3) 0.3500(3) 0.7883(3) 0.0110(7) Uani 1.000000 .
C00B C 0.6916(3) 0.2647(3) 0.8568(2) 0.0129(7) Uani 1.000000 .
C00C C 0.4793(3) 0.2588(3) 0.6292(3) 0.0139(7) Uani 1.000000 .
H00C H 0.5531(3) 0.2203(3) 0.6506(3) 0.0167(9) Uiso 1.000000 R
C00D C 0.4716(3) 0.4579(3) 0.8635(3) 0.0145(7) Uani 1.000000 .
H00D H 0.5287(3) 0.4850(3) 0.9166(3) 0.0174(9) Uiso 1.000000 R
C00E C 0.8653(3) 0.3798(3) 0.7370(3) 0.0138(7) Uani 1.000000 .
H00E H 0.9259(3) 0.4182(3) 0.6945(3) 0.0165(9) Uiso 1.000000 R
C00F C 0.5133(3) 0.3826(3) 0.7862(3) 0.0121(7) Uani 1.000000 .
C00G C 0.7008(3) 0.5036(3) 0.6510(3) 0.0135(7) Uani 1.000000 .
H00G H 0.6129(3) 0.5253(3) 0.6693(3) 0.0162(8) Uiso 1.000000 R
C00H C 0.9043(3) 0.2964(3) 0.8063(3) 0.0172(8) Uani 1.000000 .
H00H H 0.9910(3) 0.2796(3) 0.8124(3) 0.0206(9) Uiso 1.000000 R
C00I C 0.8175(3) 0.2364(3) 0.8675(3) 0.0156(7) Uani 1.000000 .
H00I H 0.8434(3) 0.1781(3) 0.9149(3) 0.0187(8) Uiso 1.000000 R
C00J C 0.1004(3) 0.5664(3) 0.8645(3) 0.0174(8) Uani 1.000000 .
H00a H 0.0118(6) 0.5840(14) 0.8528(11) 0.0260(11) Uiso 1.000000 GR
H00b H 0.1112(18) 0.5333(7) 0.9369(3) 0.0260(11) Uiso 1.000000 GR
H00f H 0.1502(14) 0.6349(7) 0.8594(12) 0.0260(11) Uiso 1.000000 GR
C00K C 0.7025(3) 0.4644(3) 0.5332(3) 0.0208(8) Uani 1.000000 .
H00j H 0.7846(8) 0.4322(17) 0.5163(6) 0.0311(12) Uiso 1.000000 GR
H00k H 0.6374(15) 0.4078(14) 0.5224(5) 0.0311(12) Uiso 1.000000 GR
H00l H 0.687(2) 0.5281(5) 0.4850(3) 0.0311(12) Uiso 1.000000 GR
C00L C 0.7835(4) 0.6074(3) 0.6646(3) 0.0289(9) Uani 1.000000 .
H00m H 0.7863(18) 0.6287(12) 0.7416(4) 0.0434(14) Uiso 1.000000 GR
H00n H 0.8685(7) 0.5908(7) 0.6391(19) 0.0434(14) Uiso 1.000000 GR
H00o H 0.7486(13) 0.6691(7) 0.6218(16) 0.0434(14) Uiso 1.000000 GR

loop_
_atom_site_aniso_label
_atom_site_aniso_U_11
_atom_site_aniso_U_22
_atom_site_aniso_U_33
_atom_site_aniso_U_12
_atom_site_aniso_U_13
_atom_site_aniso_U_23
Br1 0.00880(13) 0.01750(18) 0.01325(16) -0.00172(14) -0.00193(11) -0.00038(13)
Br 0.01663(15) 0.0222(2) 0.02396(19) -0.00571(16) 0.00101(13) 0.00740(16)
O003 0.0080(10) 0.0207(14) 0.0211(13) 0.0032(9) 0.0020(9) -0.0060(10)
O004 0.0180(11) 0.0302(16) 0.0193(13) 0.0035(11) 0.0001(11) -0.0081(11)
C005 0.0072(13) 0.0124(17) 0.0076(15) -0.0048(12) -0.0012(12) 0.0024(12)
C006 0.0086(12) 0.0063(16) 0.0119(15) -0.0009(13) -0.0007(11) 0.0026(12)
C007 0.0129(14) 0.0150(19) 0.0165(18) 0.0006(13) 0.0028(12) -0.0063(14)
C008 0.0076(14) 0.0125(18) 0.0193(18) -0.0029(13) 0.0021(12) 0.0002(14)
C009 0.0090(14) 0.0171(19) 0.0081(16) -0.0007(13) -0.0029(12) -0.0027(13)
C00A 0.0084(13) 0.0134(18) 0.0112(16) 0.0012(12) -0.0010(11) -0.0012(12)
C00B 0.0133(14) 0.0128(18) 0.0125(16) -0.0050(14) 0.0012(13) -0.0014(12)
C00C 0.0096(14) 0.0131(18) 0.0190(19) -0.0010(13) 0.0011(13) -0.0043(14)
C00D 0.0098(13) 0.0144(19) 0.0191(19) -0.0041(13) 0.0004(12) -0.0060(14)
C00E 0.0083(14) 0.0140(19) 0.0190(19) -0.0011(13) 0.0025(13) -0.0011(14)
C00F 0.0064(13) 0.0173(19) 0.0124(17) -0.0003(13) -0.0006(12) 0.0012(14)
C00G 0.0082(14) 0.0178(19) 0.0145(16) 0.0014(14) 0.0035(12) 0.0010(13)
C00H 0.0095(13) 0.025(2) 0.0170(18) 0.0022(13) 0.0009(12) -0.0025(15)
C00I 0.0163(15) 0.0150(18) 0.0155(17) 0.0049(14) -0.0036(13) -0.0004(13)
C00J 0.0129(15) 0.022(2) 0.0175(18) 0.0060(14) 0.0029(13) -0.0026(14)
C00K 0.0267(18) 0.0198(19) 0.0158(18) -0.0047(17) -0.0036(14) 0.0018(13)
C00L 0.036(2) 0.019(2) 0.032(2) 0.0008(18) -0.0095(19) 0.0008(16)

loop_
_atom_type_symbol
_atom_type_scat_dispersion_real
_atom_type_scat_dispersion_imag
_atom_type_scat_Cromer_Mann_a1
_atom_type_scat_Cromer_Mann_a2
_atom_type_scat_Cromer_Mann_a3
_atom_type_scat_Cromer_Mann_a4
_atom_type_scat_Cromer_Mann_b1
_atom_type_scat_Cromer_Mann_b2
_atom_type_scat_Cromer_Mann_b3
_atom_type_scat_Cromer_Mann_b4
_atom_type_scat_Cromer_Mann_c
_atom_type_scat_source
_atom_type_scat_dispersion_source
H 0.00000 0.00000 0.49300 0.32291 0.14019 0.04081 10.51090 26.12570 3.14236 57.79970 0.0030380000826 'International Tables Volume C Table 6.1.1.4 (pp. 500-502)' 'Henke, Gullikson and Davis, At. Data and Nucl. Data Tables, 1993, 54, 2'
C 0.00347 0.00161 2.31000 1.02000 1.58860 0.86500 20.84390 10.20750 0.56870 51.65120 0.215599998832 'International Tables Volume C Table 6.1.1.4 (pp. 500-502)' 'Henke, Gullikson and Davis, At. Data and Nucl. Data Tables, 1993, 54, 2'
Br -0.28346 2.55990 17.17890 5.23580 5.63770 3.98510 2.17230 16.57960 0.26090 41.43280 2.95569992065 'International Tables Volume C Table 6.1.1.4 (pp. 500-502)' 'Henke, Gullikson and Davis, At. Data and Nucl. Data Tables, 1993, 54, 2'
O 0.01158 0.00611 3.04850 2.28680 1.54630 0.86700 13.27710 5.70110 0.32390 32.90890 0.250800013542 'International Tables Volume C Table 6.1.1.4 (pp. 500-502)' 'Henke, Gullikson and Davis, At. Data and Nucl. Data Tables, 1993, 54, 2'

loop_
_geom_angle_atom_site_label_1
_geom_angle_atom_site_label_2
_geom_angle_atom_site_label_3
_geom_angle
_geom_angle_site_symmetry_1
_geom_angle_site_symmetry_3
_geom_angle_publ_flag
C00J O003 C008 116.7(3) . . ?
C006 C005 Br1 122.2(2) . . ?
C008 C005 Br1 116.2(2) . . ?
C008 C005 C006 121.4(3) . . ?
C00C C006 C005 124.5(3) . . ?
C00F C006 C005 118.6(3) . . ?
C00F C006 C00C 116.9(3) . . ?
C00D C007 C008 119.8(3) . . ?
C005 C008 O003 117.4(3) . . ?
C007 C008 O003 123.6(3) . . ?
C007 C008 C005 119.0(3) . . ?
C00E C009 C00A 118.5(3) . . ?
C00G C009 C00A 121.4(3) . . ?
C00G C009 C00E 120.1(3) . . ?
C00B C00A C009 118.5(3) . . ?
C00F C00A C009 121.0(3) . . ?
C00F C00A C00B 120.4(3) . . ?
C00A C00B Br 119.6(2) . . ?
C00I C00B Br 117.5(2) . . ?
C00I C00B C00A 122.8(3) . . ?
C006 C00C O004 127.4(3) . . ?
C00F C00D C007 121.6(3) . . ?
C00H C00E C009 121.9(3) . . ?
C00A C00F C006 122.5(3) . . ?
C00D C00F C006 119.6(3) . . ?
C00D C00F C00A 117.9(3) . . ?
C00K C00G C009 110.9(3) . . ?
C00L C00G C009 112.1(3) . . ?
C00L C00G C00K 110.3(3) . . ?
C00I C00H C00E 120.5(3) . . ?
C00H C00I C00B 117.7(3) . . ?

loop_
_geom_bond_atom_site_label_1
_geom_bond_atom_site_label_2
_geom_bond_distance
_geom_bond_site_symmetry_2
_geom_bond_publ_flag
Br1 C005 1.899(3) . ?
Br C00B 1.903(3) . ?
O003 C008 1.356(4) . ?
O003 C00J 1.440(4) . ?
O004 C00C 1.190(4) . ?
C005 C006 1.412(4) . ?
C005 C008 1.390(4) . ?
C006 C00C 1.483(4) . ?
C006 C00F 1.403(4) . ?
C007 C008 1.398(4) . ?
C007 C00D 1.391(4) . ?
C009 C00A 1.407(4) . ?
C009 C00E 1.396(4) . ?
C009 C00G 1.522(4) . ?
C00A C00B 1.395(4) . ?
C00A C00F 1.511(4) . ?
C00B C00I 1.393(4) . ?
C00D C00F 1.383(4) . ?
C00E C00H 1.376(5) . ?
C00G C00K 1.521(5) . ?
C00G C00L 1.533(5) . ?
C00H C00I 1.392(5) . ?
